data_4086533
loop_
_publ_author_name
'Chiu, Hsin-Chun'
'Pearce, Adam J.'
'Dunn, Peter L.'
'Cramer, Christopher J.'
'Tonks, Ian A.'

_publ_section_title
;
 \b-Oxo-\d-diimine Nickel Complexes: A Comparison of Tautomeric Active
 Species in Ethylene Polymerization Catalysis
;
_journal_issue 12
_journal_name_full Organometallics
_journal_page_first 2076
_journal_paper_doi 10.1021/acs.organomet.6b00256
_journal_volume 35
_journal_year 2016
_chemical_formula_moiety 'C86 H108 K2 N4 Ni2 O2, C7 H8'
_chemical_formula_sum 'C50 H62 K N3 Ni O'
_chemical_formula_weight 818.83
_chemical_name_common LNiK
_space_group_crystal_system monoclinic
_space_group_IT_number 15
_space_group_name_Hall '-C 2yc'
_space_group_name_H-M_alt 'C 1 2/c 1'
_symmetry_space_group_name_Hall '-C 2yc'
_symmetry_space_group_name_H-M 'C 1 2/c 1'
_atom_sites_solution_hydrogens mixed
_audit_creation_method SHELXL-2014/7
_cell_angle_alpha 90
_cell_angle_beta 102.4000(10)
_cell_angle_gamma 90
_cell_formula_units_Z 8
_cell_length_a 24.0019(5)
_cell_length_b 13.3076(3)
_cell_length_c 29.0717(6)
_cell_measurement_reflns_used 9887
_cell_measurement_temperature 123(2)
_cell_measurement_theta_max 74.44
_cell_measurement_theta_min 3.11
_cell_volume 9069.1(3)
_computing_cell_refinement 'SAINT, Bruker'
_computing_data_collection 'SMART, Bruker'
_computing_data_reduction 'SAINT, Bruker'
_computing_structure_refinement 'SHELXL-2014/7 (Sheldrick, 2014)'
_diffrn_ambient_temperature 123(2)
_diffrn_measured_fraction_theta_full 0.997
_diffrn_measured_fraction_theta_max 0.976
_diffrn_measurement_device_type 'Bruker SMART Platform CCD'
_diffrn_measurement_method 'area detector, omega scans per phi'
_diffrn_radiation_type CuK\a
_diffrn_radiation_wavelength 1.54178
_diffrn_reflns_av_R_equivalents 0.0580
_diffrn_reflns_av_unetI/netI 0.0397
_diffrn_reflns_Laue_measured_fraction_full 0.997
_diffrn_reflns_Laue_measured_fraction_max 0.976
_diffrn_reflns_limit_h_max 29
_diffrn_reflns_limit_h_min -29
_diffrn_reflns_limit_k_max 7
_diffrn_reflns_limit_k_min -15
_diffrn_reflns_limit_l_max 36
_diffrn_reflns_limit_l_min -36
_diffrn_reflns_number 43651
_diffrn_reflns_point_group_measured_fraction_full 0.997
_diffrn_reflns_point_group_measured_fraction_max 0.976
_diffrn_reflns_theta_full 67.679
_diffrn_reflns_theta_max 74.580
_diffrn_reflns_theta_min 3.113
_diffrn_source normal
_exptl_absorpt_coefficient_mu 1.722
_exptl_absorpt_correction_T_max 0.7538
_exptl_absorpt_correction_T_min 0.6189
_exptl_absorpt_correction_type multi-scan
_exptl_absorpt_process_details 'SADABS, R. Blessing, 1995'
_exptl_crystal_colour Orange
_exptl_crystal_density_diffrn 1.199
_exptl_crystal_description Block
_exptl_crystal_F_000 3504
_exptl_crystal_size_max 0.2
_exptl_crystal_size_mid 0.2
_exptl_crystal_size_min 0.2
_refine_diff_density_max 1.269
_refine_diff_density_min -0.812
_refine_diff_density_rms 0.077
_refine_ls_extinction_method none
_refine_ls_goodness_of_fit_ref 1.066
_refine_ls_hydrogen_treatment mixed
_refine_ls_matrix_type full
_refine_ls_number_parameters 513
_refine_ls_number_reflns 9058
_refine_ls_number_restraints 42
_refine_ls_restrained_S_all 1.066
_refine_ls_R_factor_all 0.0685
_refine_ls_R_factor_gt 0.0562
_refine_ls_shift/su_max 0.056
_refine_ls_shift/su_mean 0.002
_refine_ls_structure_factor_coef Fsqd
_refine_ls_weighting_details 'w=1/[\s^2^(Fo^2^)+(0.0687P)^2^+28.3163P] where P=(Fo^2^+2Fc^2^)/3'
_refine_ls_weighting_scheme calc
_refine_ls_wR_factor_gt 0.1452
_refine_ls_wR_factor_ref 0.1533
_reflns_Friedel_coverage 0.000
_reflns_number_gt 7675
_reflns_number_total 9058
_reflns_threshold_expression 'I > 2\s(I)'
_cod_data_source_file om6b00256_si_003.cif
_cod_data_source_block 15227_0m
_cod_depositor_comments 'Adding full bibliography for 4086532--4086539.cif.'
_cod_database_code 4086533
_shelx_shelxl_version_number 2014/7
_shelx_space_group_comment
;
The symmetry employed for this shelxl refinement is uniquely defined
by the following loop, which should always be used as a source of
symmetry information in preference to the above space-group names.
They are only intended as comments.
;
_shelx_estimated_absorpt_t_min 0.6189
_shelx_estimated_absorpt_t_max 0.7538

loop_
_space_group_symop_operation_xyz
'x, y, z'
'-x, y, -z+1/2'
'x+1/2, y+1/2, z'
'-x+1/2, y+1/2, -z+1/2'
'-x, -y, -z'
'x, -y, z-1/2'
'-x+1/2, -y+1/2, -z'
'x+1/2, -y+1/2, z-1/2'

loop_
_atom_site_label
_atom_site_type_symbol
_atom_site_fract_x
_atom_site_fract_y
_atom_site_fract_z
_atom_site_U_iso_or_equiv
_atom_site_adp_type
_atom_site_occupancy
_atom_site_site_symmetry_order
_atom_site_calc_flag
_atom_site_refinement_flags_posn
_atom_site_refinement_flags_adp
Ni1 Ni 0.62485(2) 0.55521(3) 0.33376(2) 0.01669(12) Uani 1 1 d . .
N1 N 0.57769(9) 0.57964(16) 0.38008(7) 0.0174(4) Uani 1 1 d . .
K1 K 0.57713(2) 0.38622(4) 0.22161(2) 0.02288(14) Uani 1 1 d . .
O1 O 0.58779(7) 0.43624(13) 0.31279(6) 0.0206(4) Uani 1 1 d . .
C1 C 0.49626(12) 0.5519(2) 0.41878(10) 0.0262(6) Uani 1 1 d . .
H1A H 0.4621 0.5858 0.4011 0.039 Uiso 1 1 calc R U
H1B H 0.5173 0.5977 0.4428 0.039 Uiso 1 1 calc R U
H1C H 0.4851 0.4919 0.4341 0.039 Uiso 1 1 calc R U
C2 C 0.53407(10) 0.5215(2) 0.38526(8) 0.0184(5) Uani 1 1 d . .
N2 N 0.45906(8) 0.22836(16) 0.34195(7) 0.0168(4) Uani 1 1 d . .
C3 C 0.52022(10) 0.43030(19) 0.36212(8) 0.0179(5) Uani 1 1 d . .
N3 N 0.67869(9) 0.66190(16) 0.35291(7) 0.0190(4) Uani 1 1 d . .
C4 C 0.54958(9) 0.38516(19) 0.33024(8) 0.0158(5) Uani 1 1 d . .
C5 C 0.54224(10) 0.28448(19) 0.31478(8) 0.0175(5) Uani 1 1 d . .
H5 H 0.5718(14) 0.261(2) 0.3001(11) 0.027(8) Uiso 1 1 d . .
C6 C 0.50582(10) 0.20902(19) 0.32689(8) 0.0173(5) Uani 1 1 d . .
C7 C 0.52465(12) 0.1016(2) 0.32183(11) 0.0266(6) Uani 1 1 d . .
H7A H 0.4936 0.0642 0.3016 0.040 Uiso 1 1 calc R U
H7B H 0.5343 0.0698 0.3529 0.040 Uiso 1 1 calc R U
H7C H 0.5582 0.1013 0.3077 0.040 Uiso 1 1 calc R U
C8 C 0.59056(11) 0.6678(2) 0.40857(9) 0.0193(5) Uani 1 1 d . .
C9 C 0.56037(12) 0.7577(2) 0.39645(9) 0.0240(6) Uani 1 1 d . .
C10 C 0.58063(13) 0.8450(2) 0.42191(10) 0.0298(6) Uani 1 1 d . .
H10 H 0.5611 0.9068 0.4141 0.036 Uiso 1 1 calc R U
C11 C 0.62833(14) 0.8422(2) 0.45803(10) 0.0322(7) Uani 1 1 d . .
H11 H 0.6422 0.9024 0.4740 0.039 Uiso 1 1 calc R U
C12 C 0.65600(12) 0.7526(2) 0.47115(10) 0.0275(6) Uani 1 1 d . .
H12 H 0.6880 0.7515 0.4968 0.033 Uiso 1 1 calc R U
C13 C 0.63782(11) 0.6637(2) 0.44737(9) 0.0226(5) Uani 1 1 d . .
C14 C 0.50666(13) 0.7620(2) 0.35758(10) 0.0308(6) Uani 1 1 d . .
H14 H 0.4939 0.6914 0.3496 0.037 Uiso 1 1 calc R U
C15 C 0.51664(16) 0.8115(3) 0.31274(12) 0.0496(9) Uani 1 1 d . .
H15A H 0.5408 0.7680 0.2980 0.074 Uiso 1 1 calc R U
H15B H 0.5356 0.8764 0.3205 0.074 Uiso 1 1 calc R U
H15C H 0.4799 0.8220 0.2908 0.074 Uiso 1 1 calc R U
C16 C 0.45842(15) 0.8169(3) 0.37399(14) 0.0470(9) Uani 1 1 d . .
H16A H 0.4686 0.8878 0.3796 0.071 Uiso 1 1 calc R U
H16B H 0.4524 0.7863 0.4032 0.071 Uiso 1 1 calc R U
H16C H 0.4233 0.8118 0.3497 0.071 Uiso 1 1 calc R U
C17 C 0.66648(12) 0.5641(2) 0.46265(10) 0.0275(6) Uani 1 1 d . .
H17 H 0.6654 0.5232 0.4336 0.033 Uiso 1 1 calc R U
C18 C 0.72911(13) 0.5721(3) 0.48866(11) 0.0365(7) Uani 1 1 d . .
H18A H 0.7456 0.5046 0.4940 0.055 Uiso 1 1 calc R U
H18B H 0.7313 0.6057 0.5190 0.055 Uiso 1 1 calc R U
H18C H 0.7504 0.6111 0.4696 0.055 Uiso 1 1 calc R U
C19 C 0.63332(15) 0.5059(3) 0.49373(13) 0.0448(9) Uani 1 1 d . .
H19A H 0.5946 0.4921 0.4758 0.067 Uiso 1 1 calc R U
H19B H 0.6313 0.5462 0.5216 0.067 Uiso 1 1 calc R U
H19C H 0.6528 0.4424 0.5037 0.067 Uiso 1 1 calc R U
C20 C 0.43075(10) 0.14929(19) 0.36041(9) 0.0174(5) Uani 1 1 d . .
C21 C 0.38819(10) 0.0913(2) 0.33152(9) 0.0203(5) Uani 1 1 d . .
C22 C 0.35828(11) 0.0205(2) 0.35236(10) 0.0251(6) Uani 1 1 d . .
H22 H 0.3293 -0.0186 0.3330 0.030 Uiso 1 1 calc R U
C23 C 0.37011(12) 0.0063(2) 0.40052(11) 0.0286(6) Uani 1 1 d . .
H23 H 0.3490 -0.0413 0.4142 0.034 Uiso 1 1 calc R U
C24 C 0.41302(12) 0.0620(2) 0.42879(10) 0.0266(6) Uani 1 1 d . .
H24 H 0.4215 0.0513 0.4619 0.032 Uiso 1 1 calc R U
C25 C 0.44386(11) 0.1332(2) 0.40972(9) 0.0210(5) Uani 1 1 d . .
C26 C 0.37309(12) 0.1058(2) 0.27851(10) 0.0262(6) Uani 1 1 d . .
H26 H 0.4040 0.1473 0.2697 0.031 Uiso 1 1 calc R U
C27 C 0.36963(13) 0.0071(2) 0.25113(11) 0.0340(7) Uani 1 1 d . .
H27A H 0.4059 -0.0291 0.2604 0.051 Uiso 1 1 calc R U
H27B H 0.3621 0.0214 0.2173 0.051 Uiso 1 1 calc R U
H27C H 0.3387 -0.0342 0.2581 0.051 Uiso 1 1 calc R U
C28 C 0.31708(14) 0.1652(3) 0.26431(12) 0.0385(7) Uani 1 1 d . .
H28A H 0.3097 0.1802 0.2305 0.058 Uiso 1 1 calc R U
H28B H 0.3203 0.2282 0.2822 0.058 Uiso 1 1 calc R U
H28C H 0.2856 0.1251 0.2712 0.058 Uiso 1 1 calc R U
C29 C 0.48978(13) 0.1956(2) 0.44124(9) 0.0279(6) Uani 1 1 d . .
H29 H 0.5155 0.2221 0.4212 0.033 Uiso 1 1 calc R U
C30 C 0.52654(16) 0.1340(3) 0.48102(12) 0.0480(9) Uani 1 1 d . .
H30A H 0.5432 0.0766 0.4676 0.072 Uiso 1 1 calc R U
H30B H 0.5028 0.1095 0.5022 0.072 Uiso 1 1 calc R U
H30C H 0.5572 0.1763 0.4987 0.072 Uiso 1 1 calc R U
C31 C 0.46285(16) 0.2858(3) 0.46066(12) 0.0426(8) Uani 1 1 d . .
H31A H 0.4386 0.3224 0.4346 0.064 Uiso 1 1 calc R U
H31B H 0.4930 0.3305 0.4773 0.064 Uiso 1 1 calc R U
H31C H 0.4398 0.2624 0.4825 0.064 Uiso 1 1 calc R U
C32 C 0.73262(11) 0.6377(2) 0.37337(9) 0.0231(5) Uani 1 1 d . .
H32 H 0.7421 0.5687 0.3784 0.028 Uiso 1 1 calc R U
C33 C 0.77505(12) 0.7083(2) 0.38743(10) 0.0264(6) Uani 1 1 d . .
H33 H 0.8126 0.6880 0.4021 0.032 Uiso 1 1 calc R U
C34 C 0.76224(13) 0.8080(2) 0.38000(10) 0.0305(6) Uani 1 1 d . .
H34 H 0.7906 0.8580 0.3896 0.037 Uiso 1 1 calc R U
C35 C 0.70712(14) 0.8345(2) 0.35812(11) 0.0336(7) Uani 1 1 d . .
H35 H 0.6971 0.9031 0.3521 0.040 Uiso 1 1 calc R U
C36 C 0.66700(12) 0.7597(2) 0.34517(10) 0.0258(6) Uani 1 1 d . .
H36 H 0.6293 0.7784 0.3301 0.031 Uiso 1 1 calc R U
C37 C 0.65953(10) 0.5392(2) 0.28075(9) 0.0213(5) Uani 1 1 d . .
C38 C 0.64173(14) 0.6033(2) 0.24240(10) 0.0333(7) Uani 1 1 d . .
H38A H 0.6186 0.6639 0.2465 0.040 Uiso 1 1 calc R U
C39 C 0.65785(18) 0.5898(3) 0.20007(12) 0.0506(10) Uani 1 1 d . .
H39A H 0.6446 0.6346 0.1747 0.061 Uiso 1 1 calc R U
C40 C 0.69281(19) 0.5118(3) 0.19475(14) 0.0556(11) Uani 1 1 d . .
H40A H 0.7037 0.5020 0.1655 0.067 Uiso 1 1 calc R U
C41 C 0.71242(14) 0.4468(3) 0.23208(14) 0.0445(9) Uani 1 1 d . .
H41A H 0.7407 0.3934 0.2289 0.053 Uiso 1 1 calc R U
C42 C 0.69603(11) 0.4593(2) 0.27568(11) 0.0290(6) Uani 1 1 d . .
C43 C 0.71568(14) 0.3860(3) 0.31318(14) 0.0439(8) Uani 1 1 d . .
H43A H 0.6832 0.3462 0.3183 0.066 Uiso 1 1 calc R U
H43B H 0.7330 0.4214 0.3423 0.066 Uiso 1 1 calc R U
H43C H 0.7440 0.3414 0.3041 0.066 Uiso 1 1 calc R U
C44 C 0.1752(3) 0.2245(5) 0.0796(2) 0.102(2) Uani 1 1 d . U
H44A H 0.1556 0.2594 0.0510 0.153 Uiso 1 1 calc R U
H44B H 0.1719 0.2641 0.1073 0.153 Uiso 1 1 calc R U
H44C H 0.1577 0.1584 0.0812 0.153 Uiso 1 1 calc R U
C45 C 0.23644(17) 0.2116(3) 0.07854(18) 0.0962(19) Uani 1 1 d G U
C46 C 0.25957(17) 0.1159(3) 0.08702(17) 0.102(2) Uani 1 1 d G U
H46 H 0.2357 0.0607 0.0906 0.123 Uiso 1 1 calc R U
C47 C 0.31760(18) 0.1009(3) 0.09027(17) 0.119(3) Uani 1 1 d G U
H47 H 0.3334 0.0355 0.0961 0.142 Uiso 1 1 calc R U
C48 C 0.35249(15) 0.1815(5) 0.08502(19) 0.120(3) Uani 1 1 d G U
H48 H 0.3921 0.1713 0.0872 0.144 Uiso 1 1 calc R U
C49 C 0.3294(2) 0.2772(4) 0.0765(2) 0.153(4) Uani 1 1 d G U
H49 H 0.3532 0.3324 0.0729 0.183 Uiso 1 1 calc R U
C50 C 0.2713(3) 0.2923(3) 0.0733(2) 0.164(4) Uani 1 1 d G U
H50 H 0.2555 0.3577 0.0675 0.197 Uiso 1 1 calc R U
H6 H 0.4903(12) 0.389(2) 0.3737(10) 0.018(7) Uiso 1 1 d . .

loop_
_atom_site_aniso_label
_atom_site_aniso_U_11
_atom_site_aniso_U_22
_atom_site_aniso_U_33
_atom_site_aniso_U_23
_atom_site_aniso_U_13
_atom_site_aniso_U_12
Ni1 0.0151(2) 0.0153(2) 0.0203(2) -0.00270(16) 0.00508(15) -0.00365(16)
N1 0.0175(10) 0.0153(11) 0.0189(10) -0.0031(8) 0.0025(8) -0.0031(8)
K1 0.0186(3) 0.0261(3) 0.0232(3) -0.0062(2) 0.0027(2) -0.0040(2)
O1 0.0198(8) 0.0193(10) 0.0251(9) -0.0054(7) 0.0101(7) -0.0075(7)
C1 0.0269(13) 0.0249(15) 0.0302(14) -0.0073(11) 0.0133(11) -0.0053(11)
C2 0.0163(11) 0.0194(13) 0.0195(11) -0.0020(9) 0.0042(9) -0.0005(10)
N2 0.0157(9) 0.0157(11) 0.0189(10) -0.0004(8) 0.0037(7) -0.0036(8)
C3 0.0149(11) 0.0192(13) 0.0203(11) -0.0025(10) 0.0055(9) -0.0041(9)
N3 0.0207(10) 0.0166(11) 0.0214(10) -0.0019(8) 0.0082(8) -0.0028(8)
C4 0.0118(10) 0.0180(13) 0.0173(11) 0.0004(9) 0.0023(8) -0.0023(9)
C5 0.0152(11) 0.0170(13) 0.0212(12) -0.0026(10) 0.0054(9) -0.0020(9)
C6 0.0170(11) 0.0169(13) 0.0172(11) -0.0023(9) 0.0018(9) -0.0015(9)
C7 0.0231(13) 0.0182(14) 0.0410(16) -0.0035(11) 0.0124(11) -0.0005(11)
C8 0.0224(12) 0.0167(13) 0.0206(12) -0.0043(10) 0.0087(9) -0.0034(10)
C9 0.0297(14) 0.0191(14) 0.0254(13) -0.0022(10) 0.0110(11) 0.0007(11)
C10 0.0427(17) 0.0165(14) 0.0351(15) -0.0036(11) 0.0190(13) -0.0015(12)
C11 0.0431(17) 0.0247(16) 0.0326(15) -0.0128(12) 0.0163(13) -0.0136(13)
C12 0.0310(14) 0.0271(16) 0.0248(13) -0.0066(11) 0.0066(11) -0.0120(12)
C13 0.0249(13) 0.0226(14) 0.0214(12) -0.0026(10) 0.0075(10) -0.0088(11)
C14 0.0323(15) 0.0267(16) 0.0329(15) -0.0027(12) 0.0057(12) 0.0087(12)
C15 0.0425(19) 0.067(3) 0.0377(17) 0.0127(17) 0.0041(15) 0.0183(18)
C16 0.0370(18) 0.050(2) 0.055(2) -0.0084(17) 0.0112(15) 0.0160(16)
C17 0.0270(14) 0.0259(16) 0.0269(13) 0.0004(11) -0.0001(11) -0.0040(11)
C18 0.0309(15) 0.043(2) 0.0310(15) 0.0004(14) -0.0025(12) -0.0057(14)
C19 0.0393(18) 0.041(2) 0.051(2) 0.0195(16) 0.0038(15) -0.0083(15)
C20 0.0166(11) 0.0136(12) 0.0237(12) 0.0021(9) 0.0081(9) 0.0014(9)
C21 0.0163(11) 0.0163(13) 0.0290(13) 0.0003(10) 0.0065(10) -0.0005(10)
C22 0.0207(12) 0.0188(14) 0.0377(15) -0.0009(11) 0.0101(11) -0.0046(10)
C23 0.0284(14) 0.0203(15) 0.0425(16) 0.0068(12) 0.0195(12) -0.0008(11)
C24 0.0311(14) 0.0231(15) 0.0297(14) 0.0067(11) 0.0157(11) 0.0046(11)
C25 0.0221(12) 0.0189(13) 0.0235(12) 0.0024(10) 0.0084(10) 0.0029(10)
C26 0.0253(13) 0.0247(15) 0.0272(13) -0.0011(11) 0.0029(10) -0.0094(11)
C27 0.0323(15) 0.0364(18) 0.0333(15) -0.0094(13) 0.0069(12) -0.0116(13)
C28 0.0391(17) 0.0315(18) 0.0387(17) 0.0047(14) -0.0056(13) -0.0009(14)
C29 0.0349(15) 0.0282(16) 0.0207(12) 0.0005(11) 0.0061(11) -0.0061(12)
C30 0.052(2) 0.054(2) 0.0313(16) 0.0079(16) -0.0083(14) -0.0103(18)
C31 0.061(2) 0.0337(19) 0.0393(17) -0.0084(14) 0.0245(16) -0.0132(16)
C32 0.0221(12) 0.0180(13) 0.0297(13) -0.0030(11) 0.0065(10) -0.0027(10)
C33 0.0216(13) 0.0268(16) 0.0313(14) -0.0055(11) 0.0065(10) -0.0076(11)
C34 0.0320(15) 0.0253(16) 0.0357(15) -0.0071(12) 0.0107(12) -0.0158(12)
C35 0.0429(17) 0.0168(15) 0.0435(17) 0.0022(12) 0.0145(14) -0.0052(12)
C36 0.0261(13) 0.0204(14) 0.0316(14) 0.0014(11) 0.0080(11) -0.0017(11)
C37 0.0171(11) 0.0204(14) 0.0274(13) -0.0071(10) 0.0070(10) -0.0083(10)
C38 0.0385(16) 0.0337(18) 0.0284(14) -0.0007(12) 0.0083(12) -0.0098(13)
C39 0.071(3) 0.053(2) 0.0316(17) -0.0039(16) 0.0181(17) -0.020(2)
C40 0.071(3) 0.062(3) 0.043(2) -0.0205(19) 0.0332(19) -0.034(2)
C41 0.0327(16) 0.037(2) 0.072(2) -0.0309(18) 0.0297(16) -0.0179(14)
C42 0.0167(12) 0.0260(15) 0.0461(17) -0.0123(12) 0.0107(11) -0.0098(11)
C43 0.0330(17) 0.038(2) 0.058(2) -0.0101(16) 0.0043(15) -0.0008(14)
C44 0.105(5) 0.087(4) 0.113(5) -0.028(4) 0.022(4) 0.029(4)
C45 0.094(4) 0.067(4) 0.128(5) -0.046(4) 0.024(4) -0.009(3)
C46 0.095(4) 0.117(5) 0.098(4) 0.022(4) 0.029(4) 0.030(4)
C47 0.075(4) 0.161(7) 0.113(5) 0.041(5) 0.007(4) -0.009(4)
C48 0.083(4) 0.167(8) 0.109(5) 0.013(5) 0.018(4) -0.031(5)
C49 0.181(9) 0.084(5) 0.161(8) 0.014(5) -0.037(7) -0.002(6)
C50 0.148(8) 0.081(5) 0.255(12) 0.031(6) 0.028(8) -0.005(6)

loop_
_atom_type_symbol
_atom_type_description
_atom_type_scat_dispersion_real
_atom_type_scat_dispersion_imag
_atom_type_scat_source
C C 0.0181 0.0091 'International Tables Vol C Tables 4.2.6.8 and 6.1.1.4'
H H 0.0000 0.0000 'International Tables Vol C Tables 4.2.6.8 and 6.1.1.4'
N N 0.0311 0.0180 'International Tables Vol C Tables 4.2.6.8 and 6.1.1.4'
O O 0.0492 0.0322 'International Tables Vol C Tables 4.2.6.8 and 6.1.1.4'
K K 0.3868 1.0657 'International Tables Vol C Tables 4.2.6.8 and 6.1.1.4'
Ni Ni -3.0029 0.5091 'International Tables Vol C Tables 4.2.6.8 and 6.1.1.4'

loop_
_geom_angle_atom_site_label_1
_geom_angle_atom_site_label_2
_geom_angle_atom_site_label_3
_geom_angle
_geom_angle_site_symmetry_1
_geom_angle_site_symmetry_3
O1 Ni1 C37 84.33(9) . .
O1 Ni1 N3 166.52(9) . .
C37 Ni1 N3 86.21(10) . .
O1 Ni1 N1 93.45(8) . .
C37 Ni1 N1 170.07(10) . .
N3 Ni1 N1 97.46(9) . .
O1 Ni1 K1 37.20(5) . .
C37 Ni1 K1 50.73(7) . .
N3 Ni1 K1 136.31(6) . .
N1 Ni1 K1 123.81(6) . .
C2 N1 C8 119.1(2) . .
C2 N1 Ni1 124.22(17) . .
C8 N1 Ni1 116.61(15) . .
O1 K1 N2 141.56(6) . 2_655
O1 K1 C3 129.31(6) . 2_655
N2 K1 C3 62.80(6) 2_655 2_655
O1 K1 C37 51.32(6) . .
N2 K1 C37 158.28(6) 2_655 .
C3 K1 C37 127.37(7) 2_655 .
O1 K1 C4 110.91(6) . 2_655
N2 K1 C4 62.80(6) 2_655 2_655
C3 K1 C4 26.60(6) 2_655 2_655
C37 K1 C4 136.01(7) . 2_655
O1 K1 C42 62.68(7) . .
N2 K1 C42 133.49(7) 2_655 .
C3 K1 C42 143.91(8) 2_655 .
C37 K1 C42 26.23(7) . .
C4 K1 C42 161.77(8) 2_655 .
O1 K1 C5 108.99(6) . 2_655
N2 K1 C5 47.55(6) 2_655 2_655
C3 K1 C5 47.64(7) 2_655 2_655
C37 K1 C5 154.16(7) . 2_655
C4 K1 C5 26.18(7) 2_655 2_655
C42 K1 C5 168.21(8) . 2_655
O1 K1 C6 122.21(6) . 2_655
N2 K1 C6 24.06(6) 2_655 2_655
C3 K1 C6 59.59(7) 2_655 2_655
C37 K1 C6 172.12(7) . 2_655
C4 K1 C6 47.93(6) 2_655 2_655
C42 K1 C6 150.29(7) . 2_655
C5 K1 C6 25.89(6) 2_655 2_655
O1 K1 C38 70.04(6) . .
N2 K1 C38 148.08(7) 2_655 .
C3 K1 C38 103.25(8) 2_655 .
C37 K1 C38 25.13(7) . .
C4 K1 C38 118.14(8) 2_655 .
C42 K1 C38 44.14(8) . .
C5 K1 C38 143.57(8) 2_655 .
C6 K1 C38 162.55(7) 2_655 .
O1 K1 C5 43.85(6) . .
N2 K1 C5 97.83(6) 2_655 .
C3 K1 C5 116.70(6) 2_655 .
C37 K1 C5 93.36(7) . .
C4 K1 C5 90.11(6) 2_655 .
C42 K1 C5 94.63(7) . .
C5 K1 C5 74.04(7) 2_655 .
C6 K1 C5 79.40(6) 2_655 .
C38 K1 C5 113.89(7) . .
O1 K1 C41 88.00(7) . .
N2 K1 C41 113.77(7) 2_655 .
C3 K1 C41 126.73(9) 2_655 .
C37 K1 C41 44.55(7) . .
C4 K1 C41 153.25(9) 2_655 .
C42 K1 C41 25.32(8) . .
C5 K1 C41 161.13(7) 2_655 .
C6 K1 C41 136.55(7) 2_655 .
C38 K1 C41 49.37(9) . .
C5 K1 C41 116.36(9) . .
O1 K1 C4 21.93(5) . .
N2 K1 C4 121.28(6) 2_655 .
C3 K1 C4 118.63(6) 2_655 .
C37 K1 C4 73.24(6) . .
C4 K1 C4 94.97(6) 2_655 .
C42 K1 C4 82.56(7) . .
C5 K1 C4 88.01(6) 2_655 .
C6 K1 C4 100.42(6) 2_655 .
C38 K1 C4 90.64(7) . .
C5 K1 C4 24.47(6) . .
C41 K1 C4 107.62(8) . .
O1 K1 H5 50.8(7) . .
N2 K1 H5 91.6(7) 2_655 .
C3 K1 H5 126.4(6) 2_655 .
C37 K1 H5 94.2(6) . .
C4 K1 H5 100.3(6) 2_655 .
C42 K1 H5 88.4(6) . .
C5 K1 H5 79.8(6) 2_655 .
C6 K1 H5 77.9(6) 2_655 .
C38 K1 H5 118.0(6) . .
C5 K1 H5 15.9(7) . .
C41 K1 H5 106.4(6) . .
C4 K1 H5 36.4(7) . .
C4 O1 Ni1 129.36(16) . .
C4 O1 K1 108.81(14) . .
Ni1 O1 K1 118.19(8) . .
C2 C1 H1A 109.5 . .
C2 C1 H1B 109.5 . .
H1A C1 H1B 109.5 . .
C2 C1 H1C 109.5 . .
H1A C1 H1C 109.5 . .
H1B C1 H1C 109.5 . .
N1 C2 C3 124.2(2) . .
N1 C2 C1 120.5(2) . .
C3 C2 C1 115.3(2) . .
C6 N2 C20 119.5(2) . .
C6 N2 K1 95.34(15) . 2_655
C20 N2 K1 134.24(15) . 2_655
C2 C3 C4 125.9(2) . .
C2 C3 K1 128.03(17) . 2_655
C4 C3 K1 78.42(13) . 2_655
C2 C3 H6 114.9(16) . .
C4 C3 H6 118.4(17) . .
K1 C3 H6 71.7(16) 2_655 .
C36 N3 C32 117.0(2) . .
C36 N3 Ni1 124.47(18) . .
C32 N3 Ni1 118.45(18) . .
O1 C4 C5 114.4(2) . .
O1 C4 C3 121.1(2) . .
C5 C4 C3 124.5(2) . .
O1 C4 K1 119.99(15) . 2_655
C5 C4 K1 78.85(13) . 2_655
C3 C4 K1 74.98(13) . 2_655
O1 C4 K1 49.26(11) . .
C5 C4 K1 75.01(13) . .
C3 C4 K1 147.19(17) . .
K1 C4 K1 85.03(6) 2_655 .
C4 C5 C6 129.2(2) . .
C4 C5 K1 74.96(14) . 2_655
C6 C5 K1 79.81(14) . 2_655
C4 C5 K1 80.52(14) . .
C6 C5 K1 140.45(16) . .
K1 C5 K1 85.44(6) 2_655 .
C4 C5 H5 114(2) . .
C6 C5 H5 115(2) . .
K1 C5 H5 134.7(19) 2_655 .
K1 C5 H5 54.9(19) . .
N2 C6 C5 123.9(2) . .
N2 C6 C7 120.7(2) . .
C5 C6 C7 115.4(2) . .
N2 C6 K1 60.60(13) . 2_655
C5 C6 K1 74.29(14) . 2_655
C7 C6 K1 145.07(17) . 2_655
C6 C7 H7A 109.5 . .
C6 C7 H7B 109.5 . .
H7A C7 H7B 109.5 . .
C6 C7 H7C 109.5 . .
H7A C7 H7C 109.5 . .
H7B C7 H7C 109.5 . .
C9 C8 C13 120.9(2) . .
C9 C8 N1 121.2(2) . .
C13 C8 N1 117.7(2) . .
C8 C9 C10 118.0(3) . .
C8 C9 C14 121.9(2) . .
C10 C9 C14 120.1(3) . .
C11 C10 C9 121.0(3) . .
C11 C10 H10 119.5 . .
C9 C10 H10 119.5 . .
C10 C11 C12 120.4(3) . .
C10 C11 H11 119.8 . .
C12 C11 H11 119.8 . .
C11 C12 C13 121.1(3) . .
C11 C12 H12 119.4 . .
C13 C12 H12 119.4 . .
C12 C13 C8 118.3(3) . .
C12 C13 C17 121.6(2) . .
C8 C13 C17 120.1(2) . .
C9 C14 C15 112.8(3) . .
C9 C14 C16 111.3(2) . .
C15 C14 C16 109.2(3) . .
C9 C14 H14 107.8 . .
C15 C14 H14 107.8 . .
C16 C14 H14 107.8 . .
C14 C15 H15A 109.5 . .
C14 C15 H15B 109.5 . .
H15A C15 H15B 109.5 . .
C14 C15 H15C 109.5 . .
H15A C15 H15C 109.5 . .
H15B C15 H15C 109.5 . .
C14 C16 H16A 109.5 . .
C14 C16 H16B 109.5 . .
H16A C16 H16B 109.5 . .
C14 C16 H16C 109.5 . .
H16A C16 H16C 109.5 . .
H16B C16 H16C 109.5 . .
C13 C17 C18 114.8(2) . .
C13 C17 C19 110.7(3) . .
C18 C17 C19 108.8(2) . .
C13 C17 H17 107.4 . .
C18 C17 H17 107.4 . .
C19 C17 H17 107.4 . .
C17 C18 H18A 109.5 . .
C17 C18 H18B 109.5 . .
H18A C18 H18B 109.5 . .
C17 C18 H18C 109.5 . .
H18A C18 H18C 109.5 . .
H18B C18 H18C 109.5 . .
C17 C19 H19A 109.5 . .
C17 C19 H19B 109.5 . .
H19A C19 H19B 109.5 . .
C17 C19 H19C 109.5 . .
H19A C19 H19C 109.5 . .
H19B C19 H19C 109.5 . .
C21 C20 C25 119.8(2) . .
C21 C20 N2 121.8(2) . .
C25 C20 N2 118.3(2) . .
C22 C21 C20 119.1(2) . .
C22 C21 C26 119.5(2) . .
C20 C21 C26 121.4(2) . .
C23 C22 C21 121.2(3) . .
C23 C22 H22 119.4 . .
C21 C22 H22 119.4 . .
C22 C23 C24 119.6(2) . .
C22 C23 H23 120.2 . .
C24 C23 H23 120.2 . .
C23 C24 C25 121.3(3) . .
C23 C24 H24 119.3 . .
C25 C24 H24 119.3 . .
C24 C25 C20 119.0(2) . .
C24 C25 C29 120.8(2) . .
C20 C25 C29 120.2(2) . .
C21 C26 C27 113.2(2) . .
C21 C26 C28 110.0(2) . .
C27 C26 C28 110.8(2) . .
C21 C26 H26 107.5 . .
C27 C26 H26 107.5 . .
C28 C26 H26 107.5 . .
C26 C27 H27A 109.5 . .
C26 C27 H27B 109.5 . .
H27A C27 H27B 109.5 . .
C26 C27 H27C 109.5 . .
H27A C27 H27C 109.5 . .
H27B C27 H27C 109.5 . .
C26 C28 H28A 109.5 . .
C26 C28 H28B 109.5 . .
H28A C28 H28B 109.5 . .
C26 C28 H28C 109.5 . .
H28A C28 H28C 109.5 . .
H28B C28 H28C 109.5 . .
C25 C29 C31 110.0(3) . .
C25 C29 C30 112.8(3) . .
C31 C29 C30 111.2(3) . .
C25 C29 H29 107.5 . .
C31 C29 H29 107.5 . .
C30 C29 H29 107.5 . .
C29 C30 H30A 109.5 . .
C29 C30 H30B 109.5 . .
H30A C30 H30B 109.5 . .
C29 C30 H30C 109.5 . .
H30A C30 H30C 109.5 . .
H30B C30 H30C 109.5 . .
C29 C31 H31A 109.5 . .
C29 C31 H31B 109.5 . .
H31A C31 H31B 109.5 . .
C29 C31 H31C 109.5 . .
H31A C31 H31C 109.5 . .
H31B C31 H31C 109.5 . .
N3 C32 C33 123.2(3) . .
N3 C32 H32 118.4 . .
C33 C32 H32 118.4 . .
C34 C33 C32 119.1(3) . .
C34 C33 H33 120.5 . .
C32 C33 H33 120.5 . .
C33 C34 C35 118.7(3) . .
C33 C34 H34 120.7 . .
C35 C34 H34 120.7 . .
C36 C35 C34 118.9(3) . .
C36 C35 H35 120.6 . .
C34 C35 H35 120.6 . .
N3 C36 C35 123.1(3) . .
N3 C36 H36 118.4 . .
C35 C36 H36 118.4 . .
C38 C37 C42 118.0(3) . .
C38 C37 Ni1 117.6(2) . .
C42 C37 Ni1 123.9(2) . .
C38 C37 K1 84.77(17) . .
C42 C37 K1 77.42(15) . .
Ni1 C37 K1 100.62(9) . .
C39 C38 C37 122.5(3) . .
C39 C38 K1 86.1(2) . .
C37 C38 K1 70.10(16) . .
C39 C38 H38A 118.7 . .
C37 C38 H38A 118.7 . .
K1 C38 H38A 118.7 . .
C40 C39 C38 119.9(4) . .
C40 C39 K1 78.9(2) . .
C38 C39 K1 70.5(2) . .
C40 C39 H39A 120.1 . .
C38 C39 H39A 120.1 . .
K1 C39 H39A 121.7 . .
C39 C40 C41 119.9(3) . .
C39 C40 K1 78.4(2) . .
C41 C40 K1 71.18(19) . .
C39 C40 H40A 120.0 . .
C41 C40 H40A 120.0 . .
K1 C40 H40A 121.5 . .
C40 C41 C42 120.9(3) . .
C40 C41 K1 85.3(2) . .
C42 C41 K1 69.74(16) . .
C40 C41 H41A 119.5 . .
C42 C41 H41A 119.5 . .
K1 C41 H41A 119.5 . .
C37 C42 C41 118.8(3) . .
C37 C42 C43 122.3(3) . .
C41 C42 C43 118.8(3) . .
C37 C42 K1 76.35(15) . .
C41 C42 K1 84.94(18) . .
C43 C42 K1 106.42(19) . .
C42 C43 H43A 109.5 . .
C42 C43 H43B 109.5 . .
H43A C43 H43B 109.5 . .
C42 C43 H43C 109.5 . .
H43A C43 H43C 109.5 . .
H43B C43 H43C 109.5 . .
C45 C44 H44A 109.5 . .
C45 C44 H44B 109.5 . .
H44A C44 H44B 109.5 . .
C45 C44 H44C 109.5 . .
H44A C44 H44C 109.5 . .
H44B C44 H44C 109.5 . .
C46 C45 C50 120.0 . .
C46 C45 C44 117.4(4) . .
C50 C45 C44 122.3(4) . .
C45 C46 C47 120.0 . .
C45 C46 H46 120.0 . .
C47 C46 H46 120.0 . .
C48 C47 C46 120.0 . .
C48 C47 H47 120.0 . .
C46 C47 H47 120.0 . .
C49 C48 C47 120.0 . .
C49 C48 H48 120.0 . .
C47 C48 H48 120.0 . .
C50 C49 C48 120.0 . .
C50 C49 H49 120.0 . .
C48 C49 H49 120.0 . .
C49 C50 C45 120.0 . .
C49 C50 H50 120.0 . .
C45 C50 H50 120.0 . .

loop_
_geom_bond_atom_site_label_1
_geom_bond_atom_site_label_2
_geom_bond_distance
_geom_bond_site_symmetry_2
Ni1 O1 1.8536(18) .
Ni1 C37 1.914(3) .
Ni1 N3 1.920(2) .
Ni1 N1 1.964(2) .
Ni1 K1 3.9237(7) .
N1 C2 1.336(3) .
N1 C8 1.431(3) .
K1 O1 2.6917(18) .
K1 N2 2.809(2) 2_655
K1 C3 3.047(2) 2_655
K1 C37 3.090(3) .
K1 C4 3.091(2) 2_655
K1 C42 3.104(3) .
K1 C5 3.140(2) 2_655
K1 C6 3.210(3) 2_655
K1 C38 3.273(3) .
K1 C5 3.293(2) .
K1 C41 3.296(3) .
K1 C4 3.363(2) .
K1 H5 2.85(3) .
O1 C4 1.327(3) .
C1 C2 1.522(3) .
C1 H1A 0.9800 .
C1 H1B 0.9800 .
C1 H1C 0.9800 .
C2 C3 1.393(4) .
N2 C6 1.315(3) .
N2 C20 1.419(3) .
N2 K1 2.809(2) 2_655
C3 C4 1.413(3) .
C3 K1 3.047(2) 2_655
C3 H6 1.02(3) .
N3 C36 1.340(4) .
N3 C32 1.343(3) .
C4 C5 1.412(4) .
C4 K1 3.091(2) 2_655
C5 C6 1.424(3) .
C5 K1 3.140(2) 2_655
C5 H5 0.96(3) .
C6 C7 1.516(4) .
C6 K1 3.210(3) 2_655
C7 H7A 0.9800 .
C7 H7B 0.9800 .
C7 H7C 0.9800 .
C8 C9 1.403(4) .
C8 C13 1.419(4) .
C9 C10 1.407(4) .
C9 C14 1.522(4) .
C10 C11 1.378(5) .
C10 H10 0.9500 .
C11 C12 1.378(5) .
C11 H11 0.9500 .
C12 C13 1.392(4) .
C12 H12 0.9500 .
C13 C17 1.515(4) .
C14 C15 1.525(5) .
C14 C16 1.529(4) .
C14 H14 1.0000 .
C15 H15A 0.9800 .
C15 H15B 0.9800 .
C15 H15C 0.9800 .
C16 H16A 0.9800 .
C16 H16B 0.9800 .
C16 H16C 0.9800 .
C17 C18 1.534(4) .
C17 C19 1.536(4) .
C17 H17 1.0000 .
C18 H18A 0.9800 .
C18 H18B 0.9800 .
C18 H18C 0.9800 .
C19 H19A 0.9800 .
C19 H19B 0.9800 .
C19 H19C 0.9800 .
C20 C21 1.406(4) .
C20 C25 1.417(3) .
C21 C22 1.399(4) .
C21 C26 1.518(4) .
C22 C23 1.380(4) .
C22 H22 0.9500 .
C23 C24 1.386(4) .
C23 H23 0.9500 .
C24 C25 1.389(4) .
C24 H24 0.9500 .
C25 C29 1.520(4) .
C26 C27 1.529(4) .
C26 C28 1.538(4) .
C26 H26 1.0000 .
C27 H27A 0.9800 .
C27 H27B 0.9800 .
C27 H27C 0.9800 .
C28 H28A 0.9800 .
C28 H28B 0.9800 .
C28 H28C 0.9800 .
C29 C31 1.528(4) .
C29 C30 1.533(4) .
C29 H29 1.0000 .
C30 H30A 0.9800 .
C30 H30B 0.9800 .
C30 H30C 0.9800 .
C31 H31A 0.9800 .
C31 H31B 0.9800 .
C31 H31C 0.9800 .
C32 C33 1.381(4) .
C32 H32 0.9500 .
C33 C34 1.367(4) .
C33 H33 0.9500 .
C34 C35 1.385(5) .
C34 H34 0.9500 .
C35 C36 1.380(4) .
C35 H35 0.9500 .
C36 H36 0.9500 .
C37 C38 1.396(4) .
C37 C42 1.405(4) .
C38 C39 1.379(5) .
C38 H38A 1.0000 .
C39 C40 1.364(6) .
C39 H39A 0.9500 .
C40 C41 1.389(6) .
C40 H40A 0.9500 .
C41 C42 1.415(4) .
C41 H41A 1.0000 .
C42 C43 1.463(5) .
C43 H43A 0.9800 .
C43 H43B 0.9800 .
C43 H43C 0.9800 .
C44 C45 1.488(7) .
C44 H44A 0.9800 .
C44 H44B 0.9800 .
C44 H44C 0.9800 .
C45 C46 1.3900 .
C45 C50 1.3900 .
C46 C47 1.3900 .
C46 H46 0.9500 .
C47 C48 1.3900 .
C47 H47 0.9500 .
C48 C49 1.3900 .
C48 H48 0.9500 .
C49 C50 1.3900 .
C49 H49 0.9500 .
C50 H50 0.9500 .

loop_
_geom_torsion_atom_site_label_1
_geom_torsion_atom_site_label_2
_geom_torsion_atom_site_label_3
_geom_torsion_atom_site_label_4
_geom_torsion
_geom_torsion_site_symmetry_1
_geom_torsion_site_symmetry_4
C37 Ni1 O1 C4 -178.8(2) . .
N3 Ni1 O1 C4 135.5(3) . .
N1 Ni1 O1 C4 -8.5(2) . .
K1 Ni1 O1 C4 -155.9(3) . .
C37 Ni1 O1 K1 -22.89(11) . .
N3 Ni1 O1 K1 -68.6(4) . .
N1 Ni1 O1 K1 147.39(9) . .
C8 N1 C2 C3 -175.0(2) . .
Ni1 N1 C2 C3 7.3(4) . .
C8 N1 C2 C1 3.8(4) . .
Ni1 N1 C2 C1 -173.95(19) . .
N1 C2 C3 C4 0.3(4) . .
C1 C2 C3 C4 -178.5(2) . .
N1 C2 C3 K1 -104.3(3) . 2_655
C1 C2 C3 K1 76.9(3) . 2_655
Ni1 O1 C4 C5 -162.37(17) . .
K1 O1 C4 C5 40.0(2) . .
Ni1 O1 C4 C3 16.8(3) . .
K1 O1 C4 C3 -140.91(19) . .
Ni1 O1 C4 K1 106.65(18) . 2_655
K1 O1 C4 K1 -51.01(18) . 2_655
Ni1 O1 C4 K1 157.7(2) . .
C2 C3 C4 O1 -12.6(4) . .
K1 C3 C4 O1 116.3(2) 2_655 .
C2 C3 C4 C5 166.4(2) . .
K1 C3 C4 C5 -64.7(2) 2_655 .
C2 C3 C4 K1 -128.9(3) . 2_655
C2 C3 C4 K1 -74.5(4) . .
K1 C3 C4 K1 54.4(3) 2_655 .
O1 C4 C5 C6 179.0(2) . .
C3 C4 C5 C6 -0.1(4) . .
K1 C4 C5 C6 -62.9(3) 2_655 .
K1 C4 C5 C6 -150.7(3) . .
O1 C4 C5 K1 -118.04(19) . 2_655
C3 C4 C5 K1 62.9(2) . 2_655
K1 C4 C5 K1 -87.78(5) . 2_655
O1 C4 C5 K1 -30.25(18) . .
C3 C4 C5 K1 150.7(2) . .
K1 C4 C5 K1 87.78(5) 2_655 .
C20 N2 C6 C5 -169.7(2) . .
K1 N2 C6 C5 41.2(2) 2_655 .
C20 N2 C6 C7 9.7(3) . .
K1 N2 C6 C7 -139.4(2) 2_655 .
C20 N2 C6 K1 149.1(2) . 2_655
C4 C5 C6 N2 24.3(4) . .
K1 C5 C6 N2 -36.6(2) 2_655 .
K1 C5 C6 N2 -106.4(3) . .
C4 C5 C6 C7 -155.1(3) . .
K1 C5 C6 C7 144.0(2) 2_655 .
K1 C5 C6 C7 74.2(3) . .
C4 C5 C6 K1 60.9(2) . 2_655
K1 C5 C6 K1 -69.8(2) . 2_655
C2 N1 C8 C9 -81.9(3) . .
Ni1 N1 C8 C9 96.0(2) . .
C2 N1 C8 C13 103.0(3) . .
Ni1 N1 C8 C13 -79.1(2) . .
C13 C8 C9 C10 4.2(4) . .
N1 C8 C9 C10 -170.8(2) . .
C13 C8 C9 C14 -174.9(2) . .
N1 C8 C9 C14 10.2(4) . .
C8 C9 C10 C11 -0.7(4) . .
C14 C9 C10 C11 178.3(3) . .
C9 C10 C11 C12 -2.5(4) . .
C10 C11 C12 C13 2.2(4) . .
C11 C12 C13 C8 1.2(4) . .
C11 C12 C13 C17 -177.6(3) . .
C9 C8 C13 C12 -4.4(4) . .
N1 C8 C13 C12 170.7(2) . .
C9 C8 C13 C17 174.4(2) . .
N1 C8 C13 C17 -10.5(3) . .
C8 C9 C14 C15 -105.6(3) . .
C10 C9 C14 C15 75.4(3) . .
C8 C9 C14 C16 131.2(3) . .
C10 C9 C14 C16 -47.8(4) . .
C12 C13 C17 C18 -26.5(4) . .
C8 C13 C17 C18 154.8(2) . .
C12 C13 C17 C19 97.1(3) . .
C8 C13 C17 C19 -81.7(3) . .
C6 N2 C20 C21 -89.7(3) . .
K1 N2 C20 C21 44.8(3) 2_655 .
C6 N2 C20 C25 94.0(3) . .
K1 N2 C20 C25 -131.5(2) 2_655 .
C25 C20 C21 C22 1.9(4) . .
N2 C20 C21 C22 -174.3(2) . .
C25 C20 C21 C26 -179.7(2) . .
N2 C20 C21 C26 4.1(4) . .
C20 C21 C22 C23 -0.4(4) . .
C26 C21 C22 C23 -178.9(3) . .
C21 C22 C23 C24 -1.1(4) . .
C22 C23 C24 C25 1.1(4) . .
C23 C24 C25 C20 0.4(4) . .
C23 C24 C25 C29 178.5(3) . .
C21 C20 C25 C24 -1.9(4) . .
N2 C20 C25 C24 174.4(2) . .
C21 C20 C25 C29 -180.0(2) . .
N2 C20 C25 C29 -3.6(4) . .
C22 C21 C26 C27 -49.2(3) . .
C20 C21 C26 C27 132.4(3) . .
C22 C21 C26 C28 75.4(3) . .
C20 C21 C26 C28 -103.0(3) . .
C24 C25 C29 C31 -83.6(3) . .
C20 C25 C29 C31 94.5(3) . .
C24 C25 C29 C30 41.3(4) . .
C20 C25 C29 C30 -140.6(3) . .
C36 N3 C32 C33 1.6(4) . .
Ni1 N3 C32 C33 178.4(2) . .
N3 C32 C33 C34 -0.6(4) . .
C32 C33 C34 C35 -0.7(4) . .
C33 C34 C35 C36 0.8(4) . .
C32 N3 C36 C35 -1.5(4) . .
Ni1 N3 C36 C35 -178.0(2) . .
C34 C35 C36 N3 0.3(5) . .
C42 C37 C38 C39 1.1(4) . .
Ni1 C37 C38 C39 -170.9(3) . .
K1 C37 C38 C39 -71.6(3) . .
C42 C37 C38 K1 72.8(2) . .
Ni1 C37 C38 K1 -99.27(16) . .
C37 C38 C39 C40 -0.5(5) . .
K1 C38 C39 C40 -63.9(3) . .
C37 C38 C39 K1 63.4(3) . .
C38 C39 C40 C41 -0.5(6) . .
K1 C39 C40 C41 -60.1(3) . .
C38 C39 C40 K1 59.6(3) . .
C39 C40 C41 C42 0.9(5) . .
K1 C40 C41 C42 -63.0(3) . .
C39 C40 C41 K1 63.8(3) . .
C38 C37 C42 C41 -0.8(4) . .
Ni1 C37 C42 C41 170.7(2) . .
K1 C37 C42 C41 76.3(2) . .
C38 C37 C42 C43 -178.0(3) . .
Ni1 C37 C42 C43 -6.5(4) . .
K1 C37 C42 C43 -101.0(3) . .
C38 C37 C42 K1 -77.0(2) . .
Ni1 C37 C42 K1 94.46(18) . .
C40 C41 C42 C37 -0.2(4) . .
K1 C41 C42 C37 -71.4(2) . .
C40 C41 C42 C43 177.2(3) . .
K1 C41 C42 C43 106.0(3) . .
C40 C41 C42 K1 71.2(3) . .
C50 C45 C46 C47 0.0 . .
C44 C45 C46 C47 -174.8(5) . .
C45 C46 C47 C48 0.0 . .
C46 C47 C48 C49 0.0 . .
C47 C48 C49 C50 0.0 . .
C48 C49 C50 C45 0.0 . .
C46 C45 C50 C49 0.0 . .
C44 C45 C50 C49 174.5(5) . .
